data_7115041
loop_
_publ_author_name
'Cordero, Franca M.'
'Valenza, Silvia'
'Machetti, Fabrizio'
'Brandi, Alberto'

_publ_section_title
;
 Design and synthesis of a new bicyclic dipeptide isostere
;
_journal_issue 17
_journal_name_full 'Chemical Communications'
_journal_page_first 1590
_journal_paper_doi 10.1039/b101692j
_journal_year 2001
_chemical_formula_sum 'C19 H20 F3 N O6'
_chemical_formula_weight 415.36
_chemical_name_systematic
; 
(2S,7aS)-3-oxo-2-((2R)-3,3,3-trifluoro-2-methoxy-2-phenyl-propionyloxy)-
tetrahydro-pyrrolizine-7a-carboxylic acid methyl ester 
;
_space_group_IT_number 19
_symmetry_cell_setting orthorhombic
_symmetry_space_group_name_Hall 'P 2ac 2ab'
_symmetry_space_group_name_H-M 'P 21 21 21'
_atom_sites_solution_hydrogens geom
_atom_sites_solution_primary direct
_atom_sites_solution_secondary difmap
_audit_creation_method SHELXL-97
_cell_angle_alpha 90.000
_cell_angle_beta 90.000
_cell_angle_gamma 90.000
_cell_formula_units_Z 4
_cell_length_a 8.2736(3)
_cell_length_b 11.9643(6)
_cell_length_c 19.746(2)
_cell_measurement_temperature 293(2)
_cell_volume 1954.6(2)
_computing_cell_refinement 'Siemens P4'
_computing_data_collection 'Siemens P4'
_computing_data_reduction 'Siemens P4'
_computing_molecular_graphics Ortep3
_computing_publication_material Ciftab
_computing_structure_refinement 'SHELXL-97 (Sheldrick, 1997)'
_computing_structure_solution 'SIR97 (Altomare, 1997)'
_diffrn_ambient_temperature 293(2)
_diffrn_measured_fraction_theta_full 0.942
_diffrn_measured_fraction_theta_max 0.942
_diffrn_measurement_device_type 'Siemens P4'
_diffrn_measurement_method 'profile data from (/2( scans'
_diffrn_radiation_monochromator graphite
_diffrn_radiation_source 'fine-focus rotating anode'
_diffrn_radiation_type CuK\a
_diffrn_radiation_wavelength 1.54178
_diffrn_reflns_av_R_equivalents 0.0318
_diffrn_reflns_av_sigmaI/netI 0.0187
_diffrn_reflns_limit_h_max 9
_diffrn_reflns_limit_h_min -1
_diffrn_reflns_limit_k_max 1
_diffrn_reflns_limit_k_min -13
_diffrn_reflns_limit_l_max 1
_diffrn_reflns_limit_l_min -22
_diffrn_reflns_number 2168
_diffrn_reflns_theta_full 59.91
_diffrn_reflns_theta_max 59.91
_diffrn_reflns_theta_min 4.32
_diffrn_standards_decay_% 0.5
_diffrn_standards_interval_count 200
_diffrn_standards_number 3
_exptl_absorpt_coefficient_mu 1.067
_exptl_crystal_colour colourless
_exptl_crystal_density_diffrn 1.412
_exptl_crystal_density_method 'not measured'
_exptl_crystal_F_000 864
_exptl_crystal_size_max 0.5
_exptl_crystal_size_mid 0.4
_exptl_crystal_size_min 0.3
_refine_diff_density_max 0.197
_refine_diff_density_min -0.183
_refine_diff_density_rms 0.057
_refine_ls_abs_structure_details 'Flack H D (1983), Acta Cryst. A39, 876-881'
_refine_ls_abs_structure_Flack 0.1(3)
_refine_ls_extinction_coef 0.0109(9)
_refine_ls_extinction_expression Fc^*^=kFc[1+0.001xFc^2^\l^3^/sin(2\q)]^-1/4^
_refine_ls_extinction_method SHELXL
_refine_ls_goodness_of_fit_ref 1.032
_refine_ls_hydrogen_treatment noref
_refine_ls_matrix_type full
_refine_ls_number_parameters 264
_refine_ls_number_reflns 1992
_refine_ls_number_restraints 0
_refine_ls_restrained_S_all 1.032
_refine_ls_R_factor_all 0.0399
_refine_ls_R_factor_gt 0.0397
_refine_ls_shift/su_max 0.027
_refine_ls_shift/su_mean 0.003
_refine_ls_structure_factor_coef Fsqd
_refine_ls_weighting_details 'calc w=1/[\s^2^(Fo^2^)+(0.0869P)^2^+0.4414P] where P=(Fo^2^+2Fc^2^)/3'
_refine_ls_weighting_scheme calc
_refine_ls_wR_factor_gt 0.1174
_refine_ls_wR_factor_ref 0.1177
_reflns_number_gt 1975
_reflns_number_total 1992
_reflns_threshold_expression >2sigma(I)
_cod_data_source_file b101692j.txt
_cod_data_source_block 1
_cod_original_cell_volume 1954.4(17)
_cod_database_code 7115041

loop_
_symmetry_equiv_pos_as_xyz
'x, y, z'
'-x+1/2, -y, z+1/2'
'x+1/2, -y+1/2, -z'
'-x, y+1/2, -z+1/2'

loop_
_atom_site_label
_atom_site_type_symbol
_atom_site_fract_x
_atom_site_fract_y
_atom_site_fract_z
_atom_site_U_iso_or_equiv
_atom_site_adp_type
_atom_site_occupancy
_atom_site_symmetry_multiplicity
_atom_site_calc_flag
N1 N 0.1154(3) 0.06374(19) 0.97961(12) 0.0446(6) Uani 1 1 d
O1 O -0.0736(5) -0.2052(2) 0.99387(17) 0.1081(12) Uani 1 1 d
O2 O 0.0983(3) -0.13326(19) 0.91923(11) 0.0687(7) Uani 1 1 d
O3 O 0.0535(3) 0.23875(16) 0.93998(10) 0.0553(6) Uani 1 1 d
O4 O -0.2310(2) 0.06255(15) 0.93038(10) 0.0457(5) Uani 1 1 d
O5 O -0.3229(4) 0.22943(18) 0.89612(12) 0.0746(8) Uani 1 1 d
O6 O -0.4757(3) -0.01495(18) 0.83973(11) 0.0595(6) Uani 1 1 d
F1 F -0.5842(3) 0.19064(19) 0.81128(12) 0.0866(7) Uani 1 1 d
F2 F -0.3672(3) 0.23490(18) 0.75819(11) 0.0803(7) Uani 1 1 d
F3 F -0.5135(3) 0.0977(2) 0.72375(10) 0.0917(8) Uani 1 1 d
C1 C -0.4553(4) 0.1482(3) 0.77898(17) 0.0632(9) Uani 1 1 d
C2 C -0.3586(3) 0.0677(2) 0.82336(15) 0.0465(7) Uani 1 1 d
C3 C -0.2153(3) 0.0224(2) 0.78301(14) 0.0465(7) Uani 1 1 d
C4 C -0.0614(4) 0.0651(3) 0.79075(17) 0.0635(9) Uani 1 1 d
H4 H -0.0426 0.1237 0.8207 0.076 Uiso 1 1 calc
C5 C 0.0653(4) 0.0199(4) 0.7536(2) 0.0819(12) Uani 1 1 d
H5 H 0.1693 0.0480 0.7591 0.098 Uiso 1 1 calc
C6 C 0.0387(6) -0.0657(5) 0.7089(2) 0.0841(12) Uani 1 1 d
H6 H 0.1247 -0.0961 0.6848 0.101 Uiso 1 1 calc
C7 C -0.1148(6) -0.1067(3) 0.69964(19) 0.0769(11) Uani 1 1 d
H7 H -0.1332 -0.1638 0.6686 0.092 Uiso 1 1 calc
C8 C -0.2413(4) -0.0632(3) 0.73649(16) 0.0611(8) Uani 1 1 d
H8 H -0.3451 -0.0913 0.7303 0.073 Uiso 1 1 calc
C9 C -0.4245(5) -0.1153(3) 0.87299(19) 0.0664(9) Uani 1 1 d
H9A H -0.5163 -0.1627 0.8806 0.100 Uiso 1 1 calc
H9B H -0.3754 -0.0968 0.9156 0.100 Uiso 1 1 calc
H9C H -0.3475 -0.1537 0.8450 0.100 Uiso 1 1 calc
C10 C -0.3038(4) 0.1322(2) 0.88704(15) 0.0475(7) Uani 1 1 d
C11 C -0.1524(4) 0.1145(2) 0.98926(14) 0.0450(7) Uani 1 1 d
H11 H -0.2150 0.1766 1.0082 0.054 Uiso 1 1 calc
C12 C 0.0164(4) 0.1496(2) 0.96627(13) 0.0421(6) Uani 1 1 d
C13 C 0.2926(4) 0.0643(3) 0.9819(2) 0.0599(8) Uani 1 1 d
H13A H 0.3333 0.1368 0.9957 0.072 Uiso 1 1 calc
H13B H 0.3382 0.0450 0.9382 0.072 Uiso 1 1 calc
C14 C 0.3317(5) -0.0251(3) 1.03500(19) 0.0711(10) Uani 1 1 d
H14A H 0.3733 -0.0920 1.0133 0.085 Uiso 1 1 calc
H14B H 0.4123 0.0023 1.0666 0.085 Uiso 1 1 calc
C15 C 0.1748(5) -0.0505(3) 1.07162(17) 0.0679(9) Uani 1 1 d
H15A H 0.1613 -0.0023 1.1107 0.081 Uiso 1 1 calc
H15B H 0.1714 -0.1278 1.0863 0.081 Uiso 1 1 calc
C16 C 0.0437(4) -0.0272(2) 1.01798(14) 0.0465(7) Uani 1 1 d
C17 C -0.1190(4) 0.0225(3) 1.04081(15) 0.0558(8) Uani 1 1 d
H17A H -0.2036 -0.0336 1.0399 0.067 Uiso 1 1 calc
H17B H -0.1112 0.0530 1.0862 0.067 Uiso 1 1 calc
C18 C 0.0146(5) -0.1315(2) 0.97562(17) 0.0579(8) Uani 1 1 d
C19 C 0.0833(7) -0.2332(3) 0.8777(2) 0.0906(13) Uani 1 1 d
H19A H 0.1496 -0.2256 0.8380 0.136 Uiso 1 1 calc
H19B H -0.0275 -0.2427 0.8644 0.136 Uiso 1 1 calc
H19C H 0.1179 -0.2971 0.9032 0.136 Uiso 1 1 calc

loop_
_atom_site_aniso_label
_atom_site_aniso_U_11
_atom_site_aniso_U_22
_atom_site_aniso_U_33
_atom_site_aniso_U_23
_atom_site_aniso_U_13
_atom_site_aniso_U_12
N1 0.0484(13) 0.0357(11) 0.0497(12) 0.0037(11) 0.0039(12) -0.0020(11)
O1 0.154(3) 0.0569(14) 0.113(2) -0.0128(15) 0.051(2) -0.0460(19)
O2 0.0963(18) 0.0501(11) 0.0597(12) -0.0114(10) 0.0142(14) -0.0098(14)
O3 0.0652(13) 0.0369(10) 0.0638(11) 0.0092(9) -0.0069(12) -0.0058(10)
O4 0.0489(10) 0.0390(9) 0.0493(10) -0.0038(9) -0.0037(10) 0.0019(9)
O5 0.112(2) 0.0440(11) 0.0681(14) -0.0078(10) -0.0184(16) 0.0185(14)
O6 0.0451(11) 0.0592(12) 0.0743(14) -0.0032(11) 0.0091(11) -0.0143(10)
F1 0.0621(12) 0.0897(14) 0.1079(17) 0.0054(14) -0.0061(12) 0.0248(12)
F2 0.0868(14) 0.0769(12) 0.0771(12) 0.0280(11) -0.0123(12) -0.0009(12)
F3 0.0857(15) 0.1118(18) 0.0774(13) -0.0104(12) -0.0384(13) 0.0113(15)
C1 0.0545(18) 0.069(2) 0.0665(19) 0.0029(18) -0.0082(18) 0.0034(18)
C2 0.0411(14) 0.0457(14) 0.0526(14) -0.0001(14) -0.0008(13) -0.0041(14)
C3 0.0424(15) 0.0536(16) 0.0436(14) -0.0008(13) 0.0029(12) -0.0007(13)
C4 0.0538(18) 0.076(2) 0.0601(16) -0.0025(18) 0.0116(16) -0.0166(19)
C5 0.0487(18) 0.113(3) 0.084(2) 0.006(3) 0.020(2) -0.008(2)
C6 0.080(3) 0.109(3) 0.063(2) 0.003(2) 0.028(2) 0.021(3)
C7 0.095(3) 0.079(2) 0.0567(19) -0.0150(19) 0.012(2) 0.009(2)
C8 0.0635(18) 0.0659(18) 0.0539(16) -0.0108(17) 0.0049(16) -0.0035(19)
C9 0.075(2) 0.0512(17) 0.0727(19) 0.0028(16) 0.007(2) -0.0200(19)
C10 0.0490(15) 0.0446(15) 0.0491(15) -0.0005(13) 0.0049(14) 0.0015(14)
C11 0.0511(15) 0.0415(13) 0.0426(13) -0.0080(12) 0.0009(14) 0.0023(13)
C12 0.0543(15) 0.0349(13) 0.0370(12) -0.0041(11) -0.0051(13) -0.0030(13)
C13 0.0498(16) 0.0430(14) 0.087(2) -0.0038(17) 0.0035(18) 0.0008(15)
C14 0.063(2) 0.077(2) 0.073(2) -0.0035(19) -0.0071(19) 0.0125(19)
C15 0.083(2) 0.0609(19) 0.0602(18) 0.0081(17) -0.012(2) 0.007(2)
C16 0.0561(16) 0.0373(13) 0.0461(13) 0.0094(12) 0.0040(15) -0.0015(13)
C17 0.0651(19) 0.0577(17) 0.0446(14) 0.0039(14) 0.0101(14) -0.0018(17)
C18 0.074(2) 0.0389(14) 0.0610(17) 0.0070(13) 0.0079(19) -0.0002(17)
C19 0.124(4) 0.063(2) 0.085(2) -0.031(2) 0.014(3) -0.008(3)

loop_
_atom_type_symbol
_atom_type_description
_atom_type_scat_dispersion_real
_atom_type_scat_dispersion_imag
_atom_type_scat_source
C C 0.0181 0.0091 'International Tables Vol C Tables 4.2.6.8 and 6.1.1.4'
H H 0.0000 0.0000 'International Tables Vol C Tables 4.2.6.8 and 6.1.1.4'
N N 0.0311 0.0180 'International Tables Vol C Tables 4.2.6.8 and 6.1.1.4'
O O 0.0492 0.0322 'International Tables Vol C Tables 4.2.6.8 and 6.1.1.4'
F F 0.0727 0.0534 'International Tables Vol C Tables 4.2.6.8 and 6.1.1.4'

loop_
_geom_angle_atom_site_label_1
_geom_angle_atom_site_label_2
_geom_angle_atom_site_label_3
_geom_angle
C12 N1 C16 115.3(2)
C12 N1 C13 127.8(3)
C16 N1 C13 113.3(3)
C18 O2 C19 116.5(3)
C10 O4 C11 116.2(2)
C2 O6 C9 119.1(2)
F2 C1 F3 107.3(3)
F2 C1 F1 106.7(3)
F3 C1 F1 105.8(3)
F2 C1 C2 112.4(3)
F3 C1 C2 111.8(3)
F1 C1 C2 112.5(3)
O6 C2 C3 113.7(2)
O6 C2 C1 102.2(2)
C3 C2 C1 109.3(3)
O6 C2 C10 111.3(2)
C3 C2 C10 112.0(2)
C1 C2 C10 107.8(2)
C4 C3 C8 119.2(3)
C4 C3 C2 121.8(3)
C8 C3 C2 119.0(3)
C3 C4 C5 119.6(3)
C3 C4 H4 120.2
C5 C4 H4 120.2
C6 C5 C4 120.7(4)
C6 C5 H5 119.7
C4 C5 H5 119.7
C7 C6 C5 120.1(4)
C7 C6 H6 120.0
C5 C6 H6 120.0
C6 C7 C8 119.8(3)
C6 C7 H7 120.1
C8 C7 H7 120.1
C7 C8 C3 120.6(3)
C7 C8 H8 119.7
C3 C8 H8 119.7
O6 C9 H9A 109.5
O6 C9 H9B 109.5
H9A C9 H9B 109.5
O6 C9 H9C 109.5
H9A C9 H9C 109.5
H9B C9 H9C 109.5
O5 C10 O4 125.0(3)
O5 C10 C2 125.0(3)
O4 C10 C2 110.0(2)
O4 C11 C17 107.7(2)
O4 C11 C12 106.6(2)
C17 C11 C12 103.4(2)
O4 C11 H11 112.8
C17 C11 H11 112.8
C12 C11 H11 112.8
O3 C12 N1 126.7(3)
O3 C12 C11 126.5(3)
N1 C12 C11 106.8(2)
N1 C13 C14 103.3(3)
N1 C13 H13A 111.1
C14 C13 H13A 111.1
N1 C13 H13B 111.1
C14 C13 H13B 111.1
H13A C13 H13B 109.1
C15 C14 C13 106.5(3)
C15 C14 H14A 110.4
C13 C14 H14A 110.4
C15 C14 H14B 110.4
C13 C14 H14B 110.4
H14A C14 H14B 108.6
C14 C15 C16 103.8(3)
C14 C15 H15A 111.0
C16 C15 H15A 111.0
C14 C15 H15B 111.0
C16 C15 H15B 111.0
H15A C15 H15B 109.0
N1 C16 C18 113.1(2)
N1 C16 C15 101.9(3)
C18 C16 C15 109.9(2)
N1 C16 C17 102.8(2)
C18 C16 C17 109.9(3)
C15 C16 C17 119.0(3)
C11 C17 C16 104.0(2)
C11 C17 H17A 111.0
C16 C17 H17A 111.0
C11 C17 H17B 111.0
C16 C17 H17B 111.0
H17A C17 H17B 109.0
O1 C18 O2 124.4(3)
O1 C18 C16 122.2(3)
O2 C18 C16 113.4(3)
O2 C19 H19A 109.5
O2 C19 H19B 109.5
H19A C19 H19B 109.5
O2 C19 H19C 109.5
H19A C19 H19C 109.5
H19B C19 H19C 109.5

loop_
_geom_bond_atom_site_label_1
_geom_bond_atom_site_label_2
_geom_bond_distance
N1 C12 1.340(4)
N1 C16 1.453(4)
N1 C13 1.466(4)
O1 C18 1.200(4)
O2 C18 1.311(4)
O2 C19 1.455(4)
O3 C12 1.225(3)
O4 C10 1.338(4)
O4 C11 1.470(3)
O5 C10 1.188(4)
O6 C2 1.422(3)
O6 C9 1.433(4)
F1 C1 1.342(4)
F2 C1 1.332(4)
F3 C1 1.337(4)
C1 C2 1.529(5)
C2 C3 1.528(4)
C2 C10 1.543(4)
C3 C4 1.380(4)
C3 C8 1.393(4)
C4 C5 1.389(5)
C4 H4 0.9300
C5 C6 1.370(7)
C5 H5 0.9300
C6 C7 1.374(6)
C6 H6 0.9300
C7 C8 1.377(5)
C7 H7 0.9300
C8 H8 0.9300
C9 H9A 0.9600
C9 H9B 0.9600
C9 H9C 0.9600
C11 C17 1.524(4)
C11 C12 1.527(4)
C11 H11 0.9800
C13 C14 1.532(5)
C13 H13A 0.9700
C13 H13B 0.9700
C14 C15 1.517(6)
C14 H14A 0.9700
C14 H14B 0.9700
C15 C16 1.542(5)
C15 H15A 0.9700
C15 H15B 0.9700
C16 C18 1.521(4)
C16 C17 1.539(5)
C17 H17A 0.9700
C17 H17B 0.9700
C19 H19A 0.9600
C19 H19B 0.9600
C19 H19C 0.9600
